data_4126156
loop_
_publ_author_name
'Ziegler, Micah S.'
'Lakshmi, K. V.'
'Tilley, T. Don'

_publ_section_title
;
 Dicopper Cu(I)Cu(I) and Cu(I)Cu(II) Complexes in Copper-Catalyzed
 Azide-Alkyne Cycloaddition.
;
_journal_issue 15
_journal_name_full 'Journal of the American Chemical Society'
_journal_page_first 5378
_journal_page_last 5386
_journal_paper_doi 10.1021/jacs.6b13261
_journal_volume 139
_journal_year 2017
_chemical_formula_moiety 'C46 H34 Cu2 F2 N9, C2 F6 N1 O4 S2'
_chemical_formula_sum 'C48 H34 Cu2 F8 N10 O4 S2'
_chemical_formula_weight 1158.05
_chemical_name_common '[Cu2((1,4-bis(4-tolyl)-1,2,3-triazolide)DPFN](NTf2)'
_space_group_crystal_system monoclinic
_space_group_IT_number 14
_space_group_name_Hall '-P 2yn'
_space_group_name_H-M_alt 'P 1 21/n 1'
_symmetry_space_group_name_Hall '-P 2yn'
_symmetry_space_group_name_H-M 'P 1 21/n 1'
_atom_sites_solution_hydrogens geom
_atom_sites_solution_primary iterative
_atom_sites_solution_secondary difmap
_audit_creation_method SHELXL-2014/7
_cell_angle_alpha 90
_cell_angle_beta 95.3890(10)
_cell_angle_gamma 90
_cell_formula_units_Z 4
_cell_length_a 9.8010(2)
_cell_length_b 29.7197(7)
_cell_length_c 16.1655(4)
_cell_measurement_reflns_used 9387
_cell_measurement_temperature 100(2)
_cell_measurement_theta_max 25.36
_cell_measurement_theta_min 2.34
_cell_volume 4687.92(19)
_computing_cell_refinement 'Bruker APEX2 v. 2014.11-0'
_computing_data_collection 'Bruker APEX2 v. 2014.11-0'
_computing_data_reduction 'Bruker APEX2 v. 2014.11-0'
_computing_molecular_graphics ORTEP-32
_computing_publication_material WinGX
_computing_structure_refinement 'SHELXL-2014/7 (Sheldrick 2014)'
_computing_structure_solution 'SHELXT-2014/4 (Sheldrick 2014)'
_diffrn_ambient_temperature 100(2)
_diffrn_detector_area_resol_mean 8.366
_diffrn_measured_fraction_theta_full 1.000
_diffrn_measured_fraction_theta_max 0.996
_diffrn_measurement_device_type 'Bruker APEX-II CCD'
_diffrn_measurement_method 'phi and omega scans'
_diffrn_radiation_type MoK\a
_diffrn_radiation_wavelength 0.71073
_diffrn_reflns_av_R_equivalents 0.0322
_diffrn_reflns_av_unetI/netI 0.0218
_diffrn_reflns_Laue_measured_fraction_full 1.000
_diffrn_reflns_Laue_measured_fraction_max 0.996
_diffrn_reflns_limit_h_max 10
_diffrn_reflns_limit_h_min -11
_diffrn_reflns_limit_k_max 35
_diffrn_reflns_limit_k_min -35
_diffrn_reflns_limit_l_max 19
_diffrn_reflns_limit_l_min -19
_diffrn_reflns_number 58782
_diffrn_reflns_point_group_measured_fraction_full 1.000
_diffrn_reflns_point_group_measured_fraction_max 0.996
_diffrn_reflns_theta_full 25.000
_diffrn_reflns_theta_max 25.414
_diffrn_reflns_theta_min 1.370
_diffrn_source 'microfocus sealed tube'
_exptl_absorpt_coefficient_mu 1.087
_exptl_absorpt_correction_T_max 0.7138
_exptl_absorpt_correction_T_min 0.6666
_exptl_absorpt_correction_type multi-scan
_exptl_absorpt_process_details SADABS
_exptl_crystal_colour orange
_exptl_crystal_density_diffrn 1.641
_exptl_crystal_description plate
_exptl_crystal_F_000 2344
_exptl_crystal_size_max 0.090
_exptl_crystal_size_mid 0.060
_exptl_crystal_size_min 0.020
_refine_diff_density_max 0.633
_refine_diff_density_min -0.500
_refine_diff_density_rms 0.066
_refine_ls_extinction_method none
_refine_ls_goodness_of_fit_ref 1.027
_refine_ls_hydrogen_treatment constr
_refine_ls_matrix_type full
_refine_ls_number_parameters 668
_refine_ls_number_reflns 8605
_refine_ls_number_restraints 0
_refine_ls_restrained_S_all 1.027
_refine_ls_R_factor_all 0.0384
_refine_ls_R_factor_gt 0.0332
_refine_ls_shift/su_max 0.001
_refine_ls_shift/su_mean 0.000
_refine_ls_structure_factor_coef Fsqd
_refine_ls_weighting_details 'w=1/[\s^2^(Fo^2^)+(0.0422P)^2^+6.2791P] where P=(Fo^2^+2Fc^2^)/3'
_refine_ls_weighting_scheme calc
_refine_ls_wR_factor_gt 0.0850
_refine_ls_wR_factor_ref 0.0881
_reflns_Friedel_coverage 0.000
_reflns_number_gt 7624
_reflns_number_total 8605
_reflns_threshold_expression 'I > 2\s(I)'
_cod_data_source_file ja6b13261_si_002.cif
_cod_data_source_block shelx
_cod_database_code 4126156
_shelx_shelxl_version_number 2014/7
_shelx_space_group_comment
; 
The symmetry employed for this shelxl refinement is uniquely defined 
by the following loop, which should always be used as a source of 
symmetry information in preference to the above space-group names. 
They are only intended as comments. 
;
_shelx_estimated_absorpt_t_min 0.909
_shelx_estimated_absorpt_t_max 0.979

loop_
_space_group_symop_operation_xyz
'x, y, z'
'-x+1/2, y+1/2, -z+1/2'
'-x, -y, -z'
'x-1/2, -y-1/2, z-1/2'

loop_
_atom_site_label
_atom_site_type_symbol
_atom_site_fract_x
_atom_site_fract_y
_atom_site_fract_z
_atom_site_U_iso_or_equiv
_atom_site_adp_type
_atom_site_occupancy
_atom_site_site_symmetry_order
_atom_site_calc_flag
_atom_site_refinement_flags_posn
_atom_site_refinement_flags_adp
_atom_site_refinement_flags_occupancy
_atom_site_disorder_assembly
_atom_site_disorder_group
C1 C 0.4730(2) 0.28862(8) 0.59314(14) 0.0181(5) Uani 1 1 d . . . . .
C2 C 0.5406(3) 0.26669(8) 0.53082(15) 0.0221(5) Uani 1 1 d . . . . .
H2 H 0.4902 0.2501 0.4879 0.027 Uiso 1 1 calc R U . . .
C3 C 0.6798(3) 0.26990(8) 0.53375(15) 0.0228(5) Uani 1 1 d . . . . .
H3 H 0.7280 0.2546 0.4939 0.027 Uiso 1 1 calc R U . . .
C4 C 0.7520(2) 0.29618(8) 0.59651(14) 0.0187(5) Uani 1 1 d . . . . .
C5 C 0.8929(2) 0.30633(8) 0.59997(15) 0.0220(5) Uani 1 1 d . . . . .
H5 H 0.9484 0.2929 0.5616 0.026 Uiso 1 1 calc R U . . .
C6 C 0.9494(2) 0.33568(8) 0.65890(15) 0.0218(5) Uani 1 1 d . . . . .
H6 H 1.0438 0.3433 0.6616 0.026 Uiso 1 1 calc R U . . .
C7 C 0.8640(2) 0.35424(8) 0.71552(14) 0.0183(5) Uani 1 1 d . . . . .
C8 C 0.6757(2) 0.31587(8) 0.65649(14) 0.0167(5) Uani 1 1 d . . . . .
C9 C 0.3167(2) 0.29137(8) 0.58732(14) 0.0197(5) Uani 1 1 d . . . . .
C10 C 0.2514(2) 0.26801(8) 0.65847(15) 0.0189(5) Uani 1 1 d . . . . .
C11 C 0.1680(2) 0.23057(9) 0.64398(17) 0.0260(6) Uani 1 1 d . . . . .
H11 H 0.1538 0.2177 0.5901 0.031 Uiso 1 1 calc R U . . .
C12 C 0.1059(3) 0.21244(9) 0.71013(18) 0.0299(6) Uani 1 1 d . . . . .
H12 H 0.0492 0.1866 0.7022 0.036 Uiso 1 1 calc R U . . .
C13 C 0.1271(3) 0.23219(9) 0.78728(17) 0.0280(6) Uani 1 1 d . . . . .
H13 H 0.0846 0.2205 0.8332 0.034 Uiso 1 1 calc R U . . .
C14 C 0.2120(2) 0.26960(9) 0.79644(15) 0.0223(5) Uani 1 1 d . . . . .
H14 H 0.2266 0.2834 0.8496 0.027 Uiso 1 1 calc R U . . .
C15 C 0.2706(2) 0.34073(8) 0.57847(15) 0.0205(5) Uani 1 1 d . . . . .
C16 C 0.1920(3) 0.35493(10) 0.50739(16) 0.0297(6) Uani 1 1 d . . . . .
H16 H 0.1687 0.3347 0.4628 0.036 Uiso 1 1 calc R U . . .
C17 C 0.1484(3) 0.39935(11) 0.50294(18) 0.0375(7) Uani 1 1 d . . . . .
H17 H 0.0927 0.4098 0.4556 0.045 Uiso 1 1 calc R U . . .
C18 C 0.1864(3) 0.42818(10) 0.56770(18) 0.0335(6) Uani 1 1 d . . . . .
H18 H 0.1583 0.4588 0.5656 0.040 Uiso 1 1 calc R U . . .
C19 C 0.2662(2) 0.41151(9) 0.63575(16) 0.0242(5) Uani 1 1 d . . . . .
H19 H 0.2933 0.4315 0.6801 0.029 Uiso 1 1 calc R U . . .
C20 C 0.9154(2) 0.39066(8) 0.77792(15) 0.0193(5) Uani 1 1 d . . . . .
C21 C 0.9212(2) 0.37451(8) 0.86798(15) 0.0190(5) Uani 1 1 d . . . . .
C22 C 1.0449(3) 0.36926(9) 0.91601(17) 0.0287(6) Uani 1 1 d . . . . .
H22 H 1.1291 0.3755 0.8936 0.034 Uiso 1 1 calc R U . . .
C23 C 1.0434(3) 0.35480(10) 0.99720(17) 0.0326(6) Uani 1 1 d . . . . .
H23 H 1.1269 0.3509 1.0314 0.039 Uiso 1 1 calc R U . . .
C24 C 0.9190(3) 0.34599(9) 1.02826(16) 0.0262(6) Uani 1 1 d . . . . .
H24 H 0.9154 0.3362 1.0840 0.031 Uiso 1 1 calc R U . . .
C25 C 0.8003(2) 0.35176(8) 0.97607(15) 0.0203(5) Uani 1 1 d . . . . .
H25 H 0.7149 0.3457 0.9971 0.024 Uiso 1 1 calc R U . . .
C26 C 0.8311(2) 0.43373(8) 0.76036(14) 0.0204(5) Uani 1 1 d . . . . .
C27 C 0.8913(3) 0.47192(9) 0.72985(16) 0.0256(5) Uani 1 1 d . . . . .
H27 H 0.9867 0.4727 0.7236 0.031 Uiso 1 1 calc R U . . .
C28 C 0.8084(3) 0.50883(9) 0.70873(17) 0.0309(6) Uani 1 1 d . . . . .
H28 H 0.8464 0.5353 0.6871 0.037 Uiso 1 1 calc R U . . .
C29 C 0.6704(3) 0.50682(9) 0.71932(16) 0.0294(6) Uani 1 1 d . . . . .
H29 H 0.6118 0.5316 0.7044 0.035 Uiso 1 1 calc R U . . .
C30 C 0.6193(3) 0.46795(8) 0.75221(15) 0.0237(5) Uani 1 1 d . . . . .
H30 H 0.5248 0.4669 0.7608 0.028 Uiso 1 1 calc R U . . .
C31 C 0.4890(2) 0.33352(8) 0.86814(14) 0.0175(5) Uani 1 1 d . . . . .
C33 C 0.3897(2) 0.39605(8) 0.95548(15) 0.0215(5) Uani 1 1 d . . . . .
C34 C 0.3485(3) 0.42688(9) 0.89358(16) 0.0261(5) Uani 1 1 d . . . . .
H34 H 0.3495 0.4189 0.8367 0.031 Uiso 1 1 calc R U . . .
C35 C 0.3059(3) 0.46940(10) 0.91531(18) 0.0360(7) Uani 1 1 d . . . . .
H35 H 0.2774 0.4903 0.8728 0.043 Uiso 1 1 calc R U . . .
C36 C 0.3041(4) 0.48204(10) 0.99795(18) 0.0405(7) Uani 1 1 d . . . . .
C37 C 0.3465(4) 0.45111(11) 1.05859(19) 0.0454(8) Uani 1 1 d . . . . .
H37 H 0.3459 0.4591 1.1154 0.055 Uiso 1 1 calc R U . . .
C38 C 0.3896(3) 0.40876(10) 1.03819(17) 0.0344(6) Uani 1 1 d . . . . .
H38 H 0.4194 0.3881 1.0810 0.041 Uiso 1 1 calc R U . . .
C39 C 0.2574(5) 0.52856(12) 1.0211(2) 0.0617(11) Uani 1 1 d . . . . .
H39A H 0.2038 0.5264 1.0691 0.093 Uiso 1 1 calc R U . . .
H39B H 0.2007 0.5417 0.9740 0.093 Uiso 1 1 calc R U . . .
H39C H 0.3377 0.5477 1.0351 0.093 Uiso 1 1 calc R U . . .
C40 C 0.5651(2) 0.25081(8) 0.85095(15) 0.0213(5) Uani 1 1 d . . . . .
C41 C 0.6916(3) 0.25460(9) 0.81974(16) 0.0255(5) Uani 1 1 d . . . . .
H41 H 0.7414 0.2820 0.8259 0.031 Uiso 1 1 calc R U . . .
C42 C 0.7455(3) 0.21834(9) 0.77953(17) 0.0319(6) Uani 1 1 d . . . . .
H42 H 0.8309 0.2217 0.7568 0.038 Uiso 1 1 calc R U . . .
C43 C 0.6783(3) 0.17742(10) 0.77162(18) 0.0352(7) Uani 1 1 d . . . . .
C44 C 0.5538(3) 0.17354(9) 0.80573(19) 0.0362(7) Uani 1 1 d . . . . .
H44 H 0.5068 0.1455 0.8025 0.043 Uiso 1 1 calc R U . . .
C45 C 0.4965(3) 0.20989(9) 0.84445(18) 0.0309(6) Uani 1 1 d . . . . .
H45 H 0.4105 0.2067 0.8664 0.037 Uiso 1 1 calc R U . . .
C46 C 0.7405(4) 0.13802(11) 0.7302(2) 0.0516(9) Uani 1 1 d . . . . .
H46A H 0.7824 0.1484 0.6810 0.077 Uiso 1 1 calc R U . . .
H46B H 0.6688 0.1159 0.7136 0.077 Uiso 1 1 calc R U . . .
H46C H 0.8106 0.1240 0.7692 0.077 Uiso 1 1 calc R U . . .
C47 C 0.7742(3) 0.41523(10) 0.20929(19) 0.0352(6) Uani 1 1 d . . . . .
C48 C 0.6177(4) 0.42456(11) 0.5011(2) 0.0494(9) Uani 1 1 d . . . . .
N1 N 0.53738(19) 0.31068(6) 0.65562(12) 0.0168(4) Uani 1 1 d . . . . .
N2 N 0.73353(19) 0.34386(6) 0.71654(12) 0.0165(4) Uani 1 1 d . . . . .
N3 N 0.27456(19) 0.28715(7) 0.73336(12) 0.0184(4) Uani 1 1 d . . . . .
N4 N 0.30760(19) 0.36854(7) 0.64266(12) 0.0191(4) Uani 1 1 d . . . . .
N5 N 0.80029(19) 0.36555(6) 0.89678(12) 0.0179(4) Uani 1 1 d . . . . .
N6 N 0.6971(2) 0.43172(7) 0.77245(12) 0.0195(4) Uani 1 1 d . . . . .
N8 N 0.4120(2) 0.31804(7) 0.99477(13) 0.0242(5) Uani 1 1 d . . . . .
N9 N 0.4591(2) 0.28021(7) 0.96752(13) 0.0242(5) Uani 1 1 d . . . . .
N10 N 0.6343(2) 0.42489(9) 0.33965(15) 0.0384(6) Uani 1 1 d . . . . .
O1 O 0.7307(3) 0.49116(7) 0.27910(13) 0.0479(6) Uani 1 1 d . . . . .
O2 O 0.8927(2) 0.43883(8) 0.35298(13) 0.0427(5) Uani 1 1 d . . . . .
O3 O 0.7600(2) 0.36465(8) 0.42991(15) 0.0510(6) Uani 1 1 d . . . . .
O4 O 0.5103(3) 0.36370(9) 0.40167(18) 0.0641(7) Uani 1 1 d . . . . .
F1 F 0.26783(14) 0.26918(5) 0.51484(8) 0.0273(3) Uani 1 1 d . . . . .
F2 F 1.05019(13) 0.40054(5) 0.76264(9) 0.0242(3) Uani 1 1 d . . . . .
F3 F 0.7856(2) 0.37152(6) 0.22320(13) 0.0488(5) Uani 1 1 d . . . . .
F4 F 0.88409(19) 0.42888(6) 0.17378(11) 0.0477(5) Uani 1 1 d . . . . .
F5 F 0.66466(19) 0.42213(7) 0.15665(11) 0.0487(5) Uani 1 1 d . . . . .
F6 F 0.5033(3) 0.44876(8) 0.49057(15) 0.0764(7) Uani 1 1 d . . . . .
F7 F 0.7211(3) 0.45317(8) 0.51259(13) 0.0771(7) Uani 1 1 d . . . . .
F8 F 0.6119(3) 0.40027(8) 0.56893(13) 0.0758(7) Uani 1 1 d . . . . .
S1 S 0.76312(7) 0.44656(2) 0.30664(4) 0.03023(16) Uani 1 1 d . . . . .
S2 S 0.63494(8) 0.38862(2) 0.41141(5) 0.03772(18) Uani 1 1 d . . . . .
Cu1 Cu 0.41638(3) 0.33990(2) 0.74582(2) 0.01558(8) Uani 1 1 d . . . . .
Cu2 Cu 0.62527(3) 0.37091(2) 0.81384(2) 0.01559(8) Uani 1 1 d . . . . .
C32 C 0.4262(10) 0.3540(4) 0.9369(6) 0.021(3) Uiso 0.54(2) 1 d . . P A 1
N7 N 0.5099(7) 0.2862(3) 0.8903(4) 0.013(2) Uiso 0.54(2) 1 d . . P A 1
N7A N 0.4307(8) 0.3477(3) 0.9363(5) 0.009(3) Uiso 0.46(2) 1 d . . P A 2
C32A C 0.5044(10) 0.2922(4) 0.8963(6) 0.019(3) Uiso 0.46(2) 1 d . . P A 2

loop_
_atom_site_aniso_label
_atom_site_aniso_U_11
_atom_site_aniso_U_22
_atom_site_aniso_U_33
_atom_site_aniso_U_23
_atom_site_aniso_U_13
_atom_site_aniso_U_12
C1 0.0169(11) 0.0203(12) 0.0170(11) -0.0010(9) 0.0020(9) 0.0002(9)
C2 0.0235(13) 0.0249(13) 0.0180(12) -0.0054(10) 0.0022(9) -0.0018(10)
C3 0.0239(13) 0.0239(13) 0.0212(12) -0.0056(10) 0.0057(10) 0.0026(10)
C4 0.0184(12) 0.0204(12) 0.0174(11) 0.0003(9) 0.0026(9) 0.0025(9)
C5 0.0176(12) 0.0263(13) 0.0229(12) -0.0021(10) 0.0058(9) 0.0041(10)
C6 0.0140(11) 0.0263(13) 0.0254(13) 0.0006(10) 0.0042(10) 0.0020(9)
C7 0.0152(11) 0.0198(12) 0.0201(12) 0.0022(9) 0.0023(9) 0.0008(9)
C8 0.0153(11) 0.0186(12) 0.0164(11) 0.0017(9) 0.0020(9) 0.0012(9)
C9 0.0159(11) 0.0285(13) 0.0142(11) -0.0061(10) -0.0018(9) -0.0026(10)
C10 0.0128(11) 0.0218(12) 0.0218(12) -0.0003(10) 0.0003(9) 0.0018(9)
C11 0.0195(12) 0.0261(13) 0.0318(14) -0.0089(11) 0.0003(10) 0.0000(10)
C12 0.0226(13) 0.0215(13) 0.0458(17) -0.0021(12) 0.0047(12) -0.0058(10)
C13 0.0233(13) 0.0280(14) 0.0328(14) 0.0083(11) 0.0036(11) -0.0042(11)
C14 0.0187(12) 0.0274(13) 0.0206(12) 0.0045(10) 0.0006(9) -0.0013(10)
C15 0.0134(11) 0.0298(13) 0.0185(12) 0.0028(10) 0.0032(9) 0.0003(9)
C16 0.0244(13) 0.0448(16) 0.0195(13) 0.0035(12) 0.0011(10) 0.0023(12)
C17 0.0353(16) 0.0501(18) 0.0261(14) 0.0151(13) -0.0021(12) 0.0096(14)
C18 0.0317(15) 0.0329(15) 0.0363(16) 0.0124(12) 0.0048(12) 0.0078(12)
C19 0.0208(12) 0.0258(13) 0.0269(13) 0.0039(10) 0.0072(10) 0.0016(10)
C20 0.0086(10) 0.0258(13) 0.0240(12) -0.0024(10) 0.0035(9) -0.0049(9)
C21 0.0165(12) 0.0171(11) 0.0234(12) -0.0035(9) 0.0022(9) -0.0004(9)
C22 0.0175(13) 0.0357(15) 0.0323(15) 0.0005(12) -0.0011(11) -0.0037(11)
C23 0.0227(14) 0.0417(16) 0.0313(15) 0.0032(12) -0.0080(11) -0.0016(12)
C24 0.0307(14) 0.0258(13) 0.0211(13) 0.0002(10) -0.0026(10) -0.0007(11)
C25 0.0216(12) 0.0187(12) 0.0207(12) 0.0007(9) 0.0025(10) -0.0012(9)
C26 0.0219(12) 0.0227(12) 0.0168(11) -0.0021(9) 0.0029(9) -0.0025(10)
C27 0.0243(13) 0.0251(13) 0.0282(14) -0.0012(11) 0.0068(10) -0.0060(10)
C28 0.0400(16) 0.0213(13) 0.0325(15) 0.0041(11) 0.0097(12) -0.0072(11)
C29 0.0359(15) 0.0227(13) 0.0295(14) 0.0024(11) 0.0036(12) 0.0035(11)
C30 0.0211(12) 0.0232(13) 0.0269(13) -0.0004(10) 0.0025(10) 0.0008(10)
C31 0.0129(11) 0.0212(12) 0.0180(12) -0.0010(9) -0.0002(9) -0.0024(9)
C33 0.0179(12) 0.0255(13) 0.0213(12) -0.0038(10) 0.0030(9) -0.0038(10)
C34 0.0305(14) 0.0262(13) 0.0227(13) -0.0033(10) 0.0077(10) -0.0016(11)
C35 0.0508(18) 0.0268(15) 0.0311(15) 0.0035(12) 0.0067(13) 0.0032(13)
C36 0.060(2) 0.0307(16) 0.0311(16) -0.0063(12) 0.0082(14) 0.0046(14)
C37 0.074(2) 0.0375(17) 0.0248(15) -0.0072(13) 0.0041(15) 0.0051(16)
C38 0.0508(18) 0.0318(15) 0.0199(13) -0.0014(11) -0.0010(12) -0.0002(13)
C39 0.109(3) 0.0374(19) 0.0396(19) -0.0081(15) 0.011(2) 0.019(2)
C40 0.0212(12) 0.0210(12) 0.0204(12) 0.0037(10) -0.0052(9) 0.0023(10)
C41 0.0278(13) 0.0217(13) 0.0270(13) 0.0046(10) 0.0032(11) 0.0022(10)
C42 0.0339(15) 0.0297(15) 0.0327(15) 0.0041(12) 0.0068(12) 0.0067(12)
C43 0.0430(17) 0.0280(15) 0.0327(15) -0.0050(12) -0.0069(13) 0.0093(13)
C44 0.0372(16) 0.0234(14) 0.0449(17) -0.0039(12) -0.0127(13) -0.0025(12)
C45 0.0233(13) 0.0282(14) 0.0399(16) 0.0031(12) -0.0032(11) -0.0018(11)
C46 0.061(2) 0.0372(18) 0.054(2) -0.0135(16) -0.0058(17) 0.0151(16)
C47 0.0369(16) 0.0286(15) 0.0397(16) 0.0004(12) 0.0010(13) 0.0030(12)
C48 0.072(2) 0.0355(17) 0.0438(19) 0.0119(15) 0.0215(17) 0.0070(17)
N1 0.0130(9) 0.0204(10) 0.0172(10) -0.0016(8) 0.0020(7) -0.0007(8)
N2 0.0135(9) 0.0185(10) 0.0176(10) -0.0005(8) 0.0028(7) -0.0009(7)
N3 0.0142(9) 0.0228(10) 0.0174(10) 0.0018(8) -0.0025(7) 0.0008(8)
N4 0.0142(10) 0.0250(11) 0.0187(10) 0.0037(8) 0.0046(8) 0.0007(8)
N5 0.0165(10) 0.0162(10) 0.0208(10) -0.0018(8) 0.0011(8) -0.0014(8)
N6 0.0178(10) 0.0199(10) 0.0209(10) -0.0009(8) 0.0017(8) -0.0009(8)
N8 0.0227(11) 0.0310(12) 0.0190(10) 0.0052(9) 0.0025(8) -0.0033(9)
N9 0.0237(11) 0.0297(12) 0.0194(10) 0.0062(9) 0.0026(8) -0.0019(9)
N10 0.0330(13) 0.0474(15) 0.0351(13) 0.0124(12) 0.0044(10) 0.0080(11)
O1 0.0837(17) 0.0259(11) 0.0353(12) 0.0022(9) 0.0113(11) 0.0106(11)
O2 0.0369(12) 0.0538(14) 0.0355(11) 0.0058(10) -0.0062(9) -0.0108(10)
O3 0.0574(15) 0.0401(13) 0.0577(15) 0.0208(11) 0.0162(12) 0.0173(11)
O4 0.0557(16) 0.0637(17) 0.0749(18) 0.0052(14) 0.0168(13) -0.0198(13)
F1 0.0206(7) 0.0407(9) 0.0196(7) -0.0119(6) -0.0025(6) -0.0036(6)
F2 0.0114(6) 0.0328(8) 0.0291(8) -0.0032(6) 0.0052(5) -0.0054(6)
F3 0.0582(12) 0.0247(9) 0.0631(12) -0.0047(8) 0.0029(9) 0.0057(8)
F4 0.0502(11) 0.0508(11) 0.0443(10) -0.0060(9) 0.0170(9) -0.0027(9)
F5 0.0479(11) 0.0557(12) 0.0397(10) -0.0064(9) -0.0110(8) 0.0035(9)
F6 0.0990(18) 0.0633(14) 0.0736(15) 0.0183(12) 0.0443(14) 0.0370(13)
F7 0.109(2) 0.0762(16) 0.0475(13) -0.0151(11) 0.0144(13) -0.0288(15)
F8 0.126(2) 0.0622(14) 0.0442(12) 0.0231(11) 0.0320(13) 0.0201(14)
S1 0.0378(4) 0.0243(3) 0.0287(4) 0.0037(3) 0.0033(3) 0.0018(3)
S2 0.0414(4) 0.0314(4) 0.0414(4) 0.0086(3) 0.0095(3) 0.0006(3)
Cu1 0.01302(14) 0.01897(15) 0.01476(15) -0.00009(11) 0.00127(10) -0.00112(10)
Cu2 0.01253(14) 0.01796(15) 0.01643(15) -0.00022(11) 0.00223(11) -0.00179(10)

loop_
_atom_type_symbol
_atom_type_description
_atom_type_scat_dispersion_real
_atom_type_scat_dispersion_imag
_atom_type_scat_source
C C 0.0033 0.0016 'International Tables Vol C Tables 4.2.6.8 and 6.1.1.4'
H H 0.0000 0.0000 'International Tables Vol C Tables 4.2.6.8 and 6.1.1.4'
N N 0.0061 0.0033 'International Tables Vol C Tables 4.2.6.8 and 6.1.1.4'
O O 0.0106 0.0060 'International Tables Vol C Tables 4.2.6.8 and 6.1.1.4'
F F 0.0171 0.0103 'International Tables Vol C Tables 4.2.6.8 and 6.1.1.4'
S S 0.1246 0.1234 'International Tables Vol C Tables 4.2.6.8 and 6.1.1.4'
Cu Cu 0.3201 1.2651 'International Tables Vol C Tables 4.2.6.8 and 6.1.1.4'

loop_
_geom_angle_atom_site_label_1
_geom_angle_atom_site_label_2
_geom_angle_atom_site_label_3
_geom_angle
N1 C1 C2 123.6(2)
N1 C1 C9 115.27(19)
C2 C1 C9 121.0(2)
C3 C2 C1 118.5(2)
C3 C2 H2 120.8
C1 C2 H2 120.8
C2 C3 C4 119.6(2)
C2 C3 H3 120.2
C4 C3 H3 120.2
C8 C4 C5 117.8(2)
C8 C4 C3 117.4(2)
C5 C4 C3 124.6(2)
C6 C5 C4 119.6(2)
C6 C5 H5 120.2
C4 C5 H5 120.2
C5 C6 C7 118.4(2)
C5 C6 H6 120.8
C7 C6 H6 120.8
N2 C7 C6 123.6(2)
N2 C7 C20 114.7(2)
C6 C7 C20 121.7(2)
N2 C8 N1 115.07(19)
N2 C8 C4 122.2(2)
N1 C8 C4 122.6(2)
F1 C9 C1 106.90(18)
F1 C9 C10 106.40(18)
C1 C9 C10 114.60(19)
F1 C9 C15 107.40(19)
C1 C9 C15 109.94(19)
C10 C9 C15 111.20(19)
N3 C10 C11 122.8(2)
N3 C10 C9 116.0(2)
C11 C10 C9 121.1(2)
C10 C11 C12 118.4(2)
C10 C11 H11 120.8
C12 C11 H11 120.8
C13 C12 C11 119.5(2)
C13 C12 H12 120.2
C11 C12 H12 120.2
C12 C13 C14 118.4(2)
C12 C13 H13 120.8
C14 C13 H13 120.8
N3 C14 C13 122.8(2)
N3 C14 H14 118.6
C13 C14 H14 118.6
N4 C15 C16 122.6(2)
N4 C15 C9 117.2(2)
C16 C15 C9 120.2(2)
C15 C16 C17 118.5(3)
C15 C16 H16 120.8
C17 C16 H16 120.8
C18 C17 C16 119.5(3)
C18 C17 H17 120.2
C16 C17 H17 120.2
C17 C18 C19 118.4(3)
C17 C18 H18 120.8
C19 C18 H18 120.8
N4 C19 C18 123.5(3)
N4 C19 H19 118.2
C18 C19 H19 118.2
F2 C20 C21 106.45(18)
F2 C20 C7 106.87(18)
C21 C20 C7 112.68(19)
F2 C20 C26 107.05(18)
C21 C20 C26 114.13(19)
C7 C20 C26 109.21(19)
N5 C21 C22 122.6(2)
N5 C21 C20 116.0(2)
C22 C21 C20 121.4(2)
C23 C22 C21 118.7(2)
C23 C22 H22 120.6
C21 C22 H22 120.6
C22 C23 C24 119.4(2)
C22 C23 H23 120.3
C24 C23 H23 120.3
C25 C24 C23 118.3(2)
C25 C24 H24 120.9
C23 C24 H24 120.8
N5 C25 C24 123.0(2)
N5 C25 H25 118.5
C24 C25 H25 118.5
N6 C26 C27 122.6(2)
N6 C26 C20 116.8(2)
C27 C26 C20 120.5(2)
C28 C27 C26 118.3(2)
C28 C27 H27 120.8
C26 C27 H27 120.8
C29 C28 C27 119.5(2)
C29 C28 H28 120.2
C27 C28 H28 120.2
C28 C29 C30 118.5(2)
C28 C29 H29 120.7
C30 C29 H29 120.7
N6 C30 C29 123.0(2)
N6 C30 H30 118.5
C29 C30 H30 118.5
C32A C31 N7A 93.1(7)
C32 C31 N7 106.0(6)
C32A C31 Cu2 127.7(5)
N7A C31 Cu2 122.2(4)
C32 C31 Cu2 116.7(4)
N7 C31 Cu2 123.9(3)
C32A C31 Cu1 116.1(5)
N7A C31 Cu1 128.4(4)
C32 C31 Cu1 124.5(4)
N7 C31 Cu1 110.8(3)
Cu2 C31 Cu1 73.19(8)
C32 C33 C34 121.2(5)
C32 C33 C38 119.5(5)
C34 C33 C38 119.2(2)
C34 C33 N7A 122.5(4)
C38 C33 N7A 118.3(4)
C35 C34 C33 119.5(2)
C35 C34 H34 120.2
C33 C34 H34 120.2
C34 C35 C36 121.4(3)
C34 C35 H35 119.3
C36 C35 H35 119.3
C37 C36 C35 118.2(3)
C37 C36 C39 120.7(3)
C35 C36 C39 121.0(3)
C38 C37 C36 121.2(3)
C38 C37 H37 119.4
C36 C37 H37 119.4
C37 C38 C33 120.4(3)
C37 C38 H38 119.8
C33 C38 H38 119.8
C36 C39 H39A 109.5
C36 C39 H39B 109.5
H39A C39 H39B 109.5
C36 C39 H39C 109.5
H39A C39 H39C 109.5
H39B C39 H39C 109.5
N7 C40 C41 120.9(3)
N7 C40 C45 119.9(4)
C41 C40 C45 119.1(2)
C41 C40 C32A 119.7(4)
C45 C40 C32A 121.2(4)
C40 C41 C42 120.0(2)
C40 C41 H41 120.0
C42 C41 H41 120.0
C43 C42 C41 121.8(3)
C43 C42 H42 119.1
C41 C42 H42 119.1
C42 C43 C44 117.7(3)
C42 C43 C46 121.1(3)
C44 C43 C46 121.2(3)
C43 C44 C45 121.3(3)
C43 C44 H44 119.3
C45 C44 H44 119.3
C40 C45 C44 120.1(3)
C40 C45 H45 120.0
C44 C45 H45 120.0
C43 C46 H46A 109.5
C43 C46 H46B 109.5
H46A C46 H46B 109.5
C43 C46 H46C 109.5
H46A C46 H46C 109.5
H46B C46 H46C 109.5
F3 C47 F5 108.2(2)
F3 C47 F4 108.3(2)
F5 C47 F4 108.4(2)
F3 C47 S1 111.3(2)
F5 C47 S1 111.3(2)
F4 C47 S1 109.3(2)
F8 C48 F7 109.1(3)
F8 C48 F6 107.5(3)
F7 C48 F6 107.2(3)
F8 C48 S2 110.8(2)
F7 C48 S2 111.2(2)
F6 C48 S2 110.8(3)
C1 N1 C8 118.01(19)
C1 N1 Cu1 117.86(15)
C8 N1 Cu1 124.01(15)
C7 N2 C8 118.30(19)
C7 N2 Cu2 118.11(15)
C8 N2 Cu2 123.58(15)
C10 N3 C14 118.1(2)
C10 N3 Cu1 117.42(15)
C14 N3 Cu1 124.33(16)
C19 N4 C15 117.5(2)
C19 N4 Cu1 125.86(17)
C15 N4 Cu1 116.58(16)
C21 N5 C25 118.1(2)
C21 N5 Cu2 117.59(16)
C25 N5 Cu2 124.28(16)
C30 N6 C26 117.9(2)
C30 N6 Cu2 125.14(16)
C26 N6 Cu2 116.79(16)
N9 N8 N7A 104.9(4)
N9 N8 C32 111.2(5)
N8 N9 C32A 102.7(5)
N8 N9 N7 111.0(4)
S1 N10 S2 125.86(16)
O1 S1 O2 118.27(15)
O1 S1 N10 109.15(14)
O2 S1 N10 117.57(13)
O1 S1 C47 103.46(13)
O2 S1 C47 104.22(13)
N10 S1 C47 101.47(14)
O4 S2 O3 118.35(16)
O4 S2 N10 109.20(16)
O3 S2 N10 115.99(13)
O4 S2 C48 104.50(17)
O3 S2 C48 105.57(17)
N10 S2 C48 100.93(14)
C31 Cu1 N4 156.94(9)
C31 Cu1 N3 101.02(8)
N4 Cu1 N3 86.76(8)
C31 Cu1 N1 117.03(8)
N4 Cu1 N1 83.97(7)
N3 Cu1 N1 92.05(7)
C31 Cu1 Cu2 52.57(6)
N4 Cu1 Cu2 123.99(6)
N3 Cu1 Cu2 149.01(5)
N1 Cu1 Cu2 87.99(5)
C31 Cu2 N6 152.38(9)
C31 Cu2 N5 102.62(8)
N6 Cu2 N5 89.45(8)
C31 Cu2 N2 120.79(8)
N6 Cu2 N2 83.29(7)
N5 Cu2 N2 90.52(7)
C31 Cu2 Cu1 54.24(7)
N6 Cu2 Cu1 119.02(6)
N5 Cu2 Cu1 151.21(5)
N2 Cu2 Cu1 88.83(5)
C33 C32 N8 120.2(7)
C33 C32 C31 134.7(8)
N8 C32 C31 105.1(7)
C40 N7 N9 120.5(5)
C40 N7 C31 132.7(5)
N9 N7 C31 106.8(5)
N8 N7A C31 118.2(7)
N8 N7A C33 115.2(6)
C31 N7A C33 126.6(6)
N8 N7A C32A 75.6(5)
C31 N7A C32A 42.6(4)
C33 N7A C32A 168.6(6)
C31 C32A N9 121.1(9)
C31 C32A C40 127.2(7)
N9 C32A C40 111.5(7)
C31 C32A N7A 44.3(5)
N9 C32A N7A 76.9(6)
C40 C32A N7A 171.4(7)

loop_
_geom_bond_atom_site_label_1
_geom_bond_atom_site_label_2
_geom_bond_distance
C1 N1 1.315(3)
C1 C2 1.416(3)
C1 C9 1.528(3)
C2 C3 1.364(3)
C2 H2 0.9500
C3 C4 1.416(3)
C3 H3 0.9500
C4 C8 1.407(3)
C4 C5 1.409(3)
C5 C6 1.370(4)
C5 H5 0.9500
C6 C7 1.409(3)
C6 H6 0.9500
C7 N2 1.317(3)
C7 C20 1.532(3)
C8 N2 1.361(3)
C8 N1 1.363(3)
C9 F1 1.390(3)
C9 C10 1.534(3)
C9 C15 1.538(3)
C10 N3 1.338(3)
C10 C11 1.388(3)
C11 C12 1.388(4)
C11 H11 0.9500
C12 C13 1.376(4)
C12 H12 0.9500
C13 C14 1.389(4)
C13 H13 0.9500
C14 N3 1.343(3)
C14 H14 0.9500
C15 N4 1.349(3)
C15 C16 1.387(4)
C16 C17 1.387(4)
C16 H16 0.9500
C17 C18 1.377(4)
C17 H17 0.9500
C18 C19 1.381(4)
C18 H18 0.9500
C19 N4 1.342(3)
C19 H19 0.9500
C20 F2 1.398(2)
C20 C21 1.529(3)
C20 C26 1.535(3)
C21 N5 1.340(3)
C21 C22 1.386(4)
C22 C23 1.382(4)
C22 H22 0.9500
C23 C24 1.387(4)
C23 H23 0.9500
C24 C25 1.382(4)
C24 H24 0.9500
C25 N5 1.346(3)
C25 H25 0.9500
C26 N6 1.347(3)
C26 C27 1.391(3)
C27 C28 1.388(4)
C27 H27 0.9500
C28 C29 1.381(4)
C28 H28 0.9500
C29 C30 1.385(4)
C29 H29 0.9500
C30 N6 1.342(3)
C30 H30 0.9500
C31 C32A 1.313(11)
C31 N7A 1.355(8)
C31 C32 1.454(10)
C31 N7 1.461(7)
C31 Cu2 2.003(2)
C31 Cu1 2.046(2)
C33 C32 1.341(11)
C33 C34 1.388(4)
C33 C38 1.389(4)
C33 N7A 1.531(9)
C34 C35 1.386(4)
C34 H34 0.9500
C35 C36 1.389(4)
C35 H35 0.9500
C36 C37 1.379(4)
C36 C39 1.514(4)
C37 C38 1.377(4)
C37 H37 0.9500
C38 H38 0.9500
C39 H39A 0.9800
C39 H39B 0.9800
C39 H39C 0.9800
C40 N7 1.367(8)
C40 C41 1.387(4)
C40 C45 1.389(4)
C40 C32A 1.576(12)
C41 C42 1.388(4)
C41 H41 0.9500
C42 C43 1.383(4)
C42 H42 0.9500
C43 C44 1.391(4)
C43 C46 1.505(4)
C44 C45 1.393(4)
C44 H44 0.9500
C45 H45 0.9500
C46 H46A 0.9800
C46 H46B 0.9800
C46 H46C 0.9800
C47 F3 1.321(3)
C47 F5 1.322(3)
C47 F4 1.330(3)
C47 S1 1.841(3)
C48 F8 1.319(4)
C48 F7 1.322(4)
C48 F6 1.329(4)
C48 S2 1.821(4)
N1 Cu1 2.1475(19)
N2 Cu2 2.1355(19)
N3 Cu1 2.0923(19)
N4 Cu1 2.076(2)
N5 Cu2 2.0816(19)
N6 Cu2 2.073(2)
N8 N9 1.307(3)
N8 N7A 1.319(9)
N8 C32 1.436(10)
N9 C32A 1.321(10)
N9 N7 1.397(7)
N10 S1 1.555(3)
N10 S2 1.583(2)
O1 S1 1.425(2)
O2 S1 1.431(2)
O3 S2 1.425(2)
O4 S2 1.424(3)
Cu1 Cu2 2.4140(4)
N7A C32A 1.936(16)
